data_7238901
loop_
_publ_author_name
'Li, Lei'
'Fu, Yan-Qing'
'Guo, Fang'
'Gao, Ji'
'Tong, Jian'
'Zhou, Zhong-Fu'

_publ_section_title
;
 Polymorphism and photoluminescence in a naphthalene-based ligand, and its
 supramolecular structures through second-sphere coordination with the
 [CoCl4]2&#x2212; anion
;
_journal_issue 29
_journal_name_full 'RSC Advances'
_journal_page_first 11594
_journal_paper_doi 10.1039/c3ra22748k
_journal_volume 3
_journal_year 2013
_chemical_formula_sum 'C38 H34 N2'
_chemical_formula_weight 518.67
_space_group_IT_number 14
_space_group_name_Hall '-P 2ybc'
_space_group_name_H-M_alt 'P 1 21/c 1'
_symmetry_cell_setting monoclinic
_symmetry_space_group_name_H-M 'P 1 21/c 1'
_atom_sites_solution_hydrogens geom
_atom_sites_solution_primary direct
_atom_sites_solution_secondary difmap
_audit_creation_method SHELXL-97
_cell_angle_alpha 90.00
_cell_angle_beta 90.835(4)
_cell_angle_gamma 90.00
_cell_formula_units_Z 4
_cell_length_a 18.561(5)
_cell_length_b 7.9107(19)
_cell_length_c 19.052(5)
_cell_measurement_reflns_used 7091
_cell_measurement_temperature 113(2)
_cell_measurement_theta_max 27.1
_cell_measurement_theta_min 2.1
_cell_volume 2797.1(12)
_computing_cell_refinement CrystalClear
_computing_data_collection CrystalClear
_computing_data_reduction CrystalClear
_computing_molecular_graphics 'Bruker SHELXTL'
_computing_publication_material 'CrystalStructure 3.8'
_computing_structure_refinement 'SHELXL-97 (Sheldrick, 1997)'
_computing_structure_solution 'SHELXS-97 (Sheldrick, 1990)'
_diffrn_ambient_temperature 113(2)
_diffrn_detector_area_resol_mean 14.63
_diffrn_measured_fraction_theta_full 0.999
_diffrn_measured_fraction_theta_max 0.999
_diffrn_measurement_device_type 'Rigaku Saturn CCD area detector'
_diffrn_measurement_method '\w and \f scans'
_diffrn_radiation_monochromator multilayer
_diffrn_radiation_source 'rotating anode'
_diffrn_radiation_type MoK\a
_diffrn_radiation_wavelength 0.71073
_diffrn_reflns_av_R_equivalents 0.0801
_diffrn_reflns_av_sigmaI/netI 0.0711
_diffrn_reflns_limit_h_max 22
_diffrn_reflns_limit_h_min -22
_diffrn_reflns_limit_k_max 7
_diffrn_reflns_limit_k_min -9
_diffrn_reflns_limit_l_max 22
_diffrn_reflns_limit_l_min -22
_diffrn_reflns_number 23136
_diffrn_reflns_theta_full 25.02
_diffrn_reflns_theta_max 25.02
_diffrn_reflns_theta_min 2.14
_diffrn_standards_decay_% 0
_diffrn_standards_interval_count 0
_diffrn_standards_interval_time 0
_diffrn_standards_number 0
_exptl_absorpt_coefficient_mu 0.071
_exptl_absorpt_correction_T_max 0.9915
_exptl_absorpt_correction_T_min 0.9859
_exptl_absorpt_correction_type multi-scan
_exptl_absorpt_process_details CrystalClear
_exptl_crystal_colour Colorless
_exptl_crystal_density_diffrn 1.232
_exptl_crystal_density_method 'not measured'
_exptl_crystal_description Prism
_exptl_crystal_F_000 1104
_exptl_crystal_size_max 0.20
_exptl_crystal_size_mid 0.18
_exptl_crystal_size_min 0.12
_refine_diff_density_max 0.188
_refine_diff_density_min -0.214
_refine_diff_density_rms 0.046
_refine_ls_extinction_method none
_refine_ls_goodness_of_fit_ref 1.235
_refine_ls_hydrogen_treatment constr
_refine_ls_matrix_type full
_refine_ls_number_parameters 361
_refine_ls_number_reflns 4938
_refine_ls_number_restraints 0
_refine_ls_restrained_S_all 1.235
_refine_ls_R_factor_all 0.1004
_refine_ls_R_factor_gt 0.0784
_refine_ls_shift/su_max 0.000
_refine_ls_shift/su_mean 0.000
_refine_ls_structure_factor_coef Fsqd
_refine_ls_weighting_details 'calc w=1/[\s^2^(Fo^2^)+(0.0375P)^2^+0.9039P] where P=(Fo^2^+2Fc^2^)/3'
_refine_ls_weighting_scheme calc
_refine_ls_wR_factor_gt 0.1387
_refine_ls_wR_factor_ref 0.1473
_reflns_number_gt 4103
_reflns_number_total 4938
_reflns_threshold_expression >2sigma(I)
_cod_data_source_file c3ra22748k.txt
_cod_data_source_block shelx-alpha-113
_cod_depositor_comments
;
The following automatic conversions were performed:

data item '_exptl_absorpt_correction_type' value 'MULTI-SCAN' was
changed to 'multi-scan' in accordance with the
/home/saulius/struct/COD-crude-data/automatic-downloads/DataCite-retrospective/RSC/depositions/lib/dictionaries/cif_core.dic
dictionary named 'cif_core.dic' version 2.4.2 last updated on
2011-04-26.

data item '_refine_ls_hydrogen_treatment' value 'CONSTR' was changed
to 'constr' in accordance with the
/home/saulius/struct/COD-crude-data/automatic-downloads/DataCite-retrospective/RSC/depositions/lib/dictionaries/cif_core.dic
dictionary named 'cif_core.dic' version 2.4.2 last updated on
2011-04-26.

data item '_symmetry_cell_setting' value 'Monoclinic' was changed to
'monoclinic' in accordance with the
/home/saulius/struct/COD-crude-data/automatic-downloads/DataCite-retrospective/RSC/depositions/lib/dictionaries/cif_core.dic
dictionary named 'cif_core.dic' version 2.4.2 last updated on
2011-04-26.

Automatic conversion script
Id: cif_fix_values 6909 2019-04-08 15:41:33Z antanas 
;
_cod_original_cell_volume 2797.0(12)
_cod_original_sg_symbol_H-M P2(1)/c
_cod_database_code 7238901

loop_
_symmetry_equiv_pos_as_xyz
'x, y, z'
'-x, y+1/2, -z+1/2'
'-x, -y, -z'
'x, -y-1/2, z-1/2'

loop_
_atom_site_label
_atom_site_type_symbol
_atom_site_fract_x
_atom_site_fract_y
_atom_site_fract_z
_atom_site_U_iso_or_equiv
_atom_site_adp_type
_atom_site_occupancy
_atom_site_symmetry_multiplicity
_atom_site_calc_flag
_atom_site_refinement_flags
N1 N 0.47016(11) 0.7437(3) 0.37977(12) 0.0244(6) Uani 1 1 d .
N2 N 0.11005(11) 0.7485(3) 0.43726(11) 0.0223(5) Uani 1 1 d .
C1 C 0.50705(14) 0.6803(3) 0.31777(14) 0.0247(6) Uani 1 1 d .
H1A H 0.5058 0.7687 0.2810 0.030 Uiso 1 1 calc R
H1B H 0.4805 0.5809 0.2993 0.030 Uiso 1 1 calc R
C2 C 0.58476(14) 0.6301(3) 0.33195(15) 0.0232(6) Uani 1 1 d .
C3 C 0.61000(15) 0.5915(3) 0.39897(15) 0.0274(7) Uani 1 1 d .
H3 H 0.5791 0.6054 0.4378 0.033 Uiso 1 1 calc R
C4 C 0.67983(15) 0.5328(3) 0.41011(16) 0.0286(7) Uani 1 1 d .
H4 H 0.6964 0.5071 0.4563 0.034 Uiso 1 1 calc R
C5 C 0.72501(16) 0.5118(4) 0.35368(17) 0.0348(8) Uani 1 1 d .
H5 H 0.7723 0.4686 0.3609 0.042 Uiso 1 1 calc R
C6 C 0.70131(16) 0.5538(4) 0.28683(17) 0.0388(8) Uani 1 1 d .
H6 H 0.7327 0.5416 0.2482 0.047 Uiso 1 1 calc R
C7 C 0.63166(16) 0.6137(4) 0.27587(16) 0.0330(7) Uani 1 1 d .
H7 H 0.6159 0.6436 0.2299 0.040 Uiso 1 1 calc R
C8 C 0.39161(14) 0.7403(3) 0.36902(15) 0.0263(7) Uani 1 1 d .
H8A H 0.3799 0.7879 0.3222 0.032 Uiso 1 1 calc R
H8B H 0.3690 0.8136 0.4046 0.032 Uiso 1 1 calc R
C9 C 0.35945(14) 0.5647(3) 0.37398(14) 0.0234(6) Uani 1 1 d .
C10 C 0.39436(15) 0.4331(3) 0.40873(15) 0.0268(7) Uani 1 1 d .
H10 H 0.4418 0.4499 0.4268 0.032 Uiso 1 1 calc R
C11 C 0.36106(16) 0.2774(4) 0.41750(16) 0.0323(7) Uani 1 1 d .
H11 H 0.3857 0.1887 0.4414 0.039 Uiso 1 1 calc R
C12 C 0.29215(15) 0.2516(4) 0.39155(15) 0.0326(7) Uani 1 1 d .
H12 H 0.2686 0.1466 0.3990 0.039 Uiso 1 1 calc R
C13 C 0.25740(15) 0.3795(4) 0.35463(16) 0.0325(7) Uani 1 1 d .
H13 H 0.2105 0.3610 0.3356 0.039 Uiso 1 1 calc R
C14 C 0.29120(15) 0.5351(4) 0.34538(15) 0.0279(7) Uani 1 1 d .
H14 H 0.2674 0.6216 0.3193 0.034 Uiso 1 1 calc R
C15 C 0.53644(14) 1.0119(3) 0.37285(15) 0.0256(7) Uani 1 1 d .
H15 H 0.5457 0.9911 0.3247 0.031 Uiso 1 1 calc R
C16 C 0.49795(14) 0.8962(3) 0.41036(14) 0.0215(6) Uani 1 1 d .
C17 C 0.48610(14) 0.9245(3) 0.48392(14) 0.0212(6) Uani 1 1 d .
C18 C 0.44880(14) 0.8065(3) 0.52632(15) 0.0240(6) Uani 1 1 d .
H18 H 0.4316 0.7039 0.5062 0.029 Uiso 1 1 calc R
C19 C 0.43745(15) 0.8391(3) 0.59561(15) 0.0266(7) Uani 1 1 d .
H19 H 0.4115 0.7600 0.6230 0.032 Uiso 1 1 calc R
C20 C 0.18155(14) 0.8136(3) 0.45641(14) 0.0238(6) Uani 1 1 d .
H20A H 0.1940 0.9061 0.4237 0.029 Uiso 1 1 calc R
H20B H 0.2174 0.7222 0.4504 0.029 Uiso 1 1 calc R
C21 C 0.18707(14) 0.8792(3) 0.53076(14) 0.0217(6) Uani 1 1 d .
C22 C 0.12888(15) 0.8842(3) 0.57558(15) 0.0251(7) Uani 1 1 d .
H22 H 0.0835 0.8414 0.5602 0.030 Uiso 1 1 calc R
C23 C 0.13611(16) 0.9508(3) 0.64267(15) 0.0305(7) Uani 1 1 d .
H23 H 0.0960 0.9510 0.6731 0.037 Uiso 1 1 calc R
C24 C 0.20097(16) 1.0167(4) 0.66535(16) 0.0342(8) Uani 1 1 d .
H24 H 0.2054 1.0646 0.7109 0.041 Uiso 1 1 calc R
C25 C 0.25975(16) 1.0131(4) 0.62141(17) 0.0365(8) Uani 1 1 d .
H25 H 0.3047 1.0582 0.6369 0.044 Uiso 1 1 calc R
C26 C 0.25296(15) 0.9436(3) 0.55490(16) 0.0284(7) Uani 1 1 d .
H26 H 0.2937 0.9397 0.5253 0.034 Uiso 1 1 calc R
C27 C 0.09656(15) 0.7509(3) 0.36104(14) 0.0241(6) Uani 1 1 d .
H27A H 0.0523 0.6855 0.3503 0.029 Uiso 1 1 calc R
H27B H 0.1371 0.6945 0.3373 0.029 Uiso 1 1 calc R
C28 C 0.08802(14) 0.9277(3) 0.33196(14) 0.0215(6) Uani 1 1 d .
C29 C 0.10102(15) 0.9581(4) 0.26124(15) 0.0291(7) Uani 1 1 d .
H29 H 0.1181 0.8693 0.2323 0.035 Uiso 1 1 calc R
C30 C 0.08918(16) 1.1173(4) 0.23288(16) 0.0347(8) Uani 1 1 d .
H30 H 0.0979 1.1370 0.1846 0.042 Uiso 1 1 calc R
C31 C 0.06474(15) 1.2474(4) 0.27452(17) 0.0327(7) Uani 1 1 d .
H31 H 0.0560 1.3559 0.2547 0.039 Uiso 1 1 calc R
C32 C 0.05312(15) 1.2196(4) 0.34494(16) 0.0310(7) Uani 1 1 d .
H32 H 0.0371 1.3095 0.3739 0.037 Uiso 1 1 calc R
C33 C 0.06479(14) 1.0607(3) 0.37357(15) 0.0268(7) Uani 1 1 d .
H33 H 0.0568 1.0425 0.4221 0.032 Uiso 1 1 calc R
C34 C 0.11165(14) 0.3300(3) 0.52914(15) 0.0246(7) Uani 1 1 d .
H34 H 0.1456 0.2484 0.5452 0.030 Uiso 1 1 calc R
C35 C 0.13564(14) 0.4772(3) 0.49553(14) 0.0225(6) Uani 1 1 d .
H35 H 0.1858 0.4943 0.4892 0.027 Uiso 1 1 calc R
C36 C 0.08770(14) 0.5964(3) 0.47179(14) 0.0195(6) Uani 1 1 d .
C37 C 0.01187(14) 0.5745(3) 0.48277(14) 0.0196(6) Uani 1 1 d .
C38 C -0.03943(14) 0.6968(3) 0.46111(13) 0.0210(6) Uani 1 1 d .
H38 H -0.0237 0.7984 0.4396 0.025 Uiso 1 1 calc R

loop_
_atom_site_aniso_label
_atom_site_aniso_U_11
_atom_site_aniso_U_22
_atom_site_aniso_U_33
_atom_site_aniso_U_23
_atom_site_aniso_U_13
_atom_site_aniso_U_12
N1 0.0233(13) 0.0263(13) 0.0234(14) -0.0075(10) -0.0006(10) -0.0013(10)
N2 0.0246(13) 0.0259(13) 0.0164(13) 0.0018(10) -0.0010(10) -0.0054(10)
C1 0.0300(16) 0.0267(16) 0.0173(15) -0.0033(12) -0.0009(12) 0.0001(12)
C2 0.0269(15) 0.0184(15) 0.0244(16) -0.0052(12) 0.0020(13) -0.0012(12)
C3 0.0305(17) 0.0248(16) 0.0268(17) 0.0004(13) 0.0033(13) -0.0012(12)
C4 0.0270(17) 0.0278(17) 0.0310(18) 0.0040(13) 0.0004(13) -0.0001(12)
C5 0.0290(17) 0.0315(18) 0.044(2) -0.0007(15) 0.0030(15) 0.0021(13)
C6 0.0333(19) 0.052(2) 0.031(2) -0.0046(16) 0.0077(15) 0.0045(15)
C7 0.0369(18) 0.0401(19) 0.0221(17) -0.0042(14) 0.0026(14) -0.0022(14)
C8 0.0267(16) 0.0278(17) 0.0244(17) -0.0024(12) -0.0037(13) 0.0019(12)
C9 0.0247(15) 0.0271(16) 0.0184(16) -0.0061(12) 0.0013(12) -0.0009(12)
C10 0.0272(16) 0.0294(17) 0.0237(17) -0.0048(13) -0.0028(13) -0.0007(12)
C11 0.0355(18) 0.0313(18) 0.0299(18) -0.0002(14) -0.0029(14) 0.0007(14)
C12 0.0352(18) 0.0346(18) 0.0282(18) -0.0024(14) 0.0036(14) -0.0079(14)
C13 0.0234(16) 0.046(2) 0.0279(18) -0.0053(15) -0.0004(13) -0.0058(14)
C14 0.0266(16) 0.0331(18) 0.0241(17) -0.0032(13) -0.0005(13) 0.0025(13)
C15 0.0302(16) 0.0288(17) 0.0178(16) -0.0002(12) 0.0009(13) 0.0019(12)
C16 0.0206(15) 0.0212(15) 0.0226(16) -0.0014(12) -0.0012(12) 0.0020(11)
C17 0.0223(15) 0.0210(15) 0.0203(15) 0.0002(12) -0.0004(12) 0.0030(11)
C18 0.0253(15) 0.0212(15) 0.0254(17) -0.0022(12) -0.0005(13) -0.0011(12)
C19 0.0282(16) 0.0245(16) 0.0271(17) 0.0021(13) 0.0023(13) -0.0007(12)
C20 0.0267(16) 0.0242(15) 0.0207(16) 0.0006(12) 0.0024(12) -0.0050(12)
C21 0.0262(15) 0.0160(14) 0.0229(16) -0.0002(12) -0.0025(12) 0.0004(11)
C22 0.0270(16) 0.0223(16) 0.0260(17) -0.0004(12) 0.0009(13) -0.0037(12)
C23 0.0424(19) 0.0259(17) 0.0232(17) -0.0050(13) 0.0039(14) 0.0019(13)
C24 0.046(2) 0.0341(18) 0.0219(17) -0.0059(14) -0.0069(15) 0.0064(15)
C25 0.0286(18) 0.0403(19) 0.040(2) -0.0089(15) -0.0110(15) 0.0023(14)
C26 0.0255(16) 0.0282(17) 0.0313(18) -0.0024(13) -0.0025(13) 0.0000(12)
C27 0.0281(16) 0.0250(16) 0.0191(16) -0.0014(12) 0.0003(12) -0.0016(12)
C28 0.0225(15) 0.0243(15) 0.0176(15) 0.0034(12) -0.0017(12) -0.0040(11)
C29 0.0304(17) 0.0364(18) 0.0204(16) 0.0011(13) 0.0014(13) -0.0029(13)
C30 0.0354(18) 0.047(2) 0.0214(17) 0.0139(15) -0.0009(14) -0.0063(15)
C31 0.0261(16) 0.0319(18) 0.040(2) 0.0148(15) -0.0016(14) -0.0021(13)
C32 0.0285(16) 0.0258(17) 0.039(2) 0.0029(14) 0.0077(14) -0.0019(13)
C33 0.0290(16) 0.0309(17) 0.0207(16) 0.0011(13) 0.0059(13) -0.0048(13)
C34 0.0258(16) 0.0223(15) 0.0257(17) 0.0017(12) -0.0019(13) 0.0037(12)
C35 0.0207(15) 0.0244(16) 0.0224(16) -0.0005(12) 0.0011(12) -0.0017(11)
C36 0.0259(15) 0.0165(14) 0.0161(15) -0.0006(11) 0.0023(12) -0.0046(11)
C37 0.0251(15) 0.0207(15) 0.0129(14) -0.0020(11) 0.0010(11) -0.0004(11)
C38 0.0276(16) 0.0179(14) 0.0175(15) -0.0005(11) 0.0011(12) -0.0006(11)

loop_
_atom_type_symbol
_atom_type_description
_atom_type_scat_dispersion_real
_atom_type_scat_dispersion_imag
_atom_type_scat_source
C C 0.0033 0.0016 'International Tables Vol C Tables 4.2.6.8 and 6.1.1.4'
H H 0.0000 0.0000 'International Tables Vol C Tables 4.2.6.8 and 6.1.1.4'
N N 0.0061 0.0033 'International Tables Vol C Tables 4.2.6.8 and 6.1.1.4'

loop_
_geom_angle_atom_site_label_1
_geom_angle_atom_site_label_2
_geom_angle_atom_site_label_3
_geom_angle
_geom_angle_site_symmetry_1
_geom_angle_site_symmetry_3
C16 N1 C1 116.6(2) . .
C16 N1 C8 115.0(2) . .
C1 N1 C8 110.9(2) . .
C36 N2 C20 116.6(2) . .
C36 N2 C27 114.7(2) . .
C20 N2 C27 112.5(2) . .
N1 C1 C2 113.6(2) . .
N1 C1 H1A 108.8 . .
C2 C1 H1A 108.8 . .
N1 C1 H1B 108.8 . .
C2 C1 H1B 108.8 . .
H1A C1 H1B 107.7 . .
C3 C2 C7 118.6(3) . .
C3 C2 C1 121.9(2) . .
C7 C2 C1 119.4(3) . .
C2 C3 C4 121.0(3) . .
C2 C3 H3 119.5 . .
C4 C3 H3 119.5 . .
C5 C4 C3 119.7(3) . .
C5 C4 H4 120.1 . .
C3 C4 H4 120.1 . .
C6 C5 C4 119.9(3) . .
C6 C5 H5 120.0 . .
C4 C5 H5 120.0 . .
C5 C6 C7 120.2(3) . .
C5 C6 H6 119.9 . .
C7 C6 H6 119.9 . .
C6 C7 C2 120.4(3) . .
C6 C7 H7 119.8 . .
C2 C7 H7 119.8 . .
N1 C8 C9 113.5(2) . .
N1 C8 H8A 108.9 . .
C9 C8 H8A 108.9 . .
N1 C8 H8B 108.9 . .
C9 C8 H8B 108.9 . .
H8A C8 H8B 107.7 . .
C10 C9 C14 118.4(3) . .
C10 C9 C8 122.4(2) . .
C14 C9 C8 119.2(2) . .
C9 C10 C11 121.1(3) . .
C9 C10 H10 119.4 . .
C11 C10 H10 119.4 . .
C12 C11 C10 120.0(3) . .
C12 C11 H11 120.0 . .
C10 C11 H11 120.0 . .
C11 C12 C13 119.7(3) . .
C11 C12 H12 120.1 . .
C13 C12 H12 120.1 . .
C12 C13 C14 120.1(3) . .
C12 C13 H13 119.9 . .
C14 C13 H13 119.9 . .
C9 C14 C13 120.5(3) . .
C9 C14 H14 119.7 . .
C13 C14 H14 119.7 . .
C16 C15 C19 121.1(3) . 3_676
C16 C15 H15 119.4 . .
C19 C15 H15 119.4 3_676 .
C15 C16 N1 122.6(3) . .
C15 C16 C17 119.5(2) . .
N1 C16 C17 117.9(2) . .
C18 C17 C17 118.6(3) . 3_676
C18 C17 C16 122.3(2) . .
C17 C17 C16 119.1(3) 3_676 .
C19 C18 C17 120.6(3) . .
C19 C18 H18 119.7 . .
C17 C18 H18 119.7 . .
C18 C19 C15 121.0(3) . 3_676
C18 C19 H19 119.5 . .
C15 C19 H19 119.5 3_676 .
N2 C20 C21 113.8(2) . .
N2 C20 H20A 108.8 . .
C21 C20 H20A 108.8 . .
N2 C20 H20B 108.8 . .
C21 C20 H20B 108.8 . .
H20A C20 H20B 107.7 . .
C22 C21 C26 118.2(3) . .
C22 C21 C20 123.0(2) . .
C26 C21 C20 118.8(2) . .
C21 C22 C23 120.8(3) . .
C21 C22 H22 119.6 . .
C23 C22 H22 119.6 . .
C24 C23 C22 120.4(3) . .
C24 C23 H23 119.8 . .
C22 C23 H23 119.8 . .
C23 C24 C25 119.7(3) . .
C23 C24 H24 120.1 . .
C25 C24 H24 120.1 . .
C24 C25 C26 119.9(3) . .
C24 C25 H25 120.0 . .
C26 C25 H25 120.0 . .
C25 C26 C21 120.9(3) . .
C25 C26 H26 119.5 . .
C21 C26 H26 119.5 . .
N2 C27 C28 112.9(2) . .
N2 C27 H27A 109.0 . .
C28 C27 H27A 109.0 . .
N2 C27 H27B 109.0 . .
C28 C27 H27B 109.0 . .
H27A C27 H27B 107.8 . .
C33 C28 C29 118.7(3) . .
C33 C28 C27 121.5(2) . .
C29 C28 C27 119.7(2) . .
C30 C29 C28 120.3(3) . .
C30 C29 H29 119.8 . .
C28 C29 H29 119.8 . .
C31 C30 C29 120.3(3) . .
C31 C30 H30 119.8 . .
C29 C30 H30 119.8 . .
C32 C31 C30 119.8(3) . .
C32 C31 H31 120.1 . .
C30 C31 H31 120.1 . .
C31 C32 C33 120.1(3) . .
C31 C32 H32 119.9 . .
C33 C32 H32 119.9 . .
C32 C33 C28 120.7(3) . .
C32 C33 H33 119.7 . .
C28 C33 H33 119.7 . .
C38 C34 C35 120.4(3) 3_566 .
C38 C34 H34 119.8 3_566 .
C35 C34 H34 119.8 . .
C36 C35 C34 120.9(3) . .
C36 C35 H35 119.6 . .
C34 C35 H35 119.6 . .
C35 C36 N2 122.6(2) . .
C35 C36 C37 120.2(2) . .
N2 C36 C37 117.2(2) . .
C38 C37 C37 119.3(3) . 3_566
C38 C37 C36 122.2(2) . .
C37 C37 C36 118.5(3) 3_566 .
C34 C38 C37 120.6(2) 3_566 .
C34 C38 H38 119.7 3_566 .
C37 C38 H38 119.7 . .

loop_
_geom_bond_atom_site_label_1
_geom_bond_atom_site_label_2
_geom_bond_distance
_geom_bond_site_symmetry_2
N1 C16 1.433(3) .
N1 C1 1.463(3) .
N1 C8 1.470(3) .
N2 C36 1.436(3) .
N2 C20 1.465(3) .
N2 C27 1.470(3) .
C1 C2 1.516(4) .
C1 H1A 0.9900 .
C1 H1B 0.9900 .
C2 C3 1.388(4) .
C2 C7 1.394(4) .
C3 C4 1.390(4) .
C3 H3 0.9500 .
C4 C5 1.383(4) .
C4 H4 0.9500 .
C5 C6 1.382(4) .
C5 H5 0.9500 .
C6 C7 1.390(4) .
C6 H6 0.9500 .
C7 H7 0.9500 .
C8 C9 1.515(4) .
C8 H8A 0.9900 .
C8 H8B 0.9900 .
C9 C10 1.389(4) .
C9 C14 1.392(4) .
C10 C11 1.389(4) .
C10 H10 0.9500 .
C11 C12 1.380(4) .
C11 H11 0.9500 .
C12 C13 1.386(4) .
C12 H12 0.9500 .
C13 C14 1.394(4) .
C13 H13 0.9500 .
C14 H14 0.9500 .
C15 C16 1.368(4) .
C15 C19 1.406(4) 3_676
C15 H15 0.9500 .
C16 C17 1.439(4) .
C17 C18 1.421(4) .
C17 C17 1.435(5) 3_676
C18 C19 1.364(4) .
C18 H18 0.9500 .
C19 C15 1.406(4) 3_676
C19 H19 0.9500 .
C20 C21 1.511(4) .
C20 H20A 0.9900 .
C20 H20B 0.9900 .
C21 C22 1.387(4) .
C21 C26 1.396(4) .
C22 C23 1.387(4) .
C22 H22 0.9500 .
C23 C24 1.376(4) .
C23 H23 0.9500 .
C24 C25 1.385(4) .
C24 H24 0.9500 .
C25 C26 1.386(4) .
C25 H25 0.9500 .
C26 H26 0.9500 .
C27 C28 1.512(3) .
C27 H27A 0.9900 .
C27 H27B 0.9900 .
C28 C33 1.389(4) .
C28 C29 1.393(4) .
C29 C30 1.387(4) .
C29 H29 0.9500 .
C30 C31 1.380(4) .
C30 H30 0.9500 .
C31 C32 1.380(4) .
C31 H31 0.9500 .
C32 C33 1.386(4) .
C32 H32 0.9500 .
C33 H33 0.9500 .
C34 C38 1.372(4) 3_566
C34 C35 1.405(4) .
C34 H34 0.9500 .
C35 C36 1.369(4) .
C35 H35 0.9500 .
C36 C37 1.436(4) .
C37 C38 1.414(3) .
C37 C37 1.423(5) 3_566
C38 C34 1.372(4) 3_566
C38 H38 0.9500 .

loop_
_geom_torsion_atom_site_label_1
_geom_torsion_atom_site_label_2
_geom_torsion_atom_site_label_3
_geom_torsion_atom_site_label_4
_geom_torsion
_geom_torsion_site_symmetry_1
_geom_torsion_site_symmetry_4
C16 N1 C1 C2 63.4(3) . .
C8 N1 C1 C2 -162.5(2) . .
N1 C1 C2 C3 21.3(4) . .
N1 C1 C2 C7 -162.0(2) . .
C7 C2 C3 C4 -1.9(4) . .
C1 C2 C3 C4 174.8(2) . .
C2 C3 C4 C5 -0.2(4) . .
C3 C4 C5 C6 1.8(4) . .
C4 C5 C6 C7 -1.4(5) . .
C5 C6 C7 C2 -0.8(5) . .
C3 C2 C7 C6 2.4(4) . .
C1 C2 C7 C6 -174.4(3) . .
C16 N1 C8 C9 -149.7(2) . .
C1 N1 C8 C9 75.3(3) . .
N1 C8 C9 C10 21.4(4) . .
N1 C8 C9 C14 -161.4(2) . .
C14 C9 C10 C11 -2.7(4) . .
C8 C9 C10 C11 174.6(3) . .
C9 C10 C11 C12 -0.1(4) . .
C10 C11 C12 C13 2.3(4) . .
C11 C12 C13 C14 -1.7(4) . .
C10 C9 C14 C13 3.2(4) . .
C8 C9 C14 C13 -174.1(3) . .
C12 C13 C14 C9 -1.1(4) . .
C19 C15 C16 N1 179.6(2) 3_676 .
C19 C15 C16 C17 -2.2(4) 3_676 .
C1 N1 C16 C15 24.3(4) . .
C8 N1 C16 C15 -108.0(3) . .
C1 N1 C16 C17 -154.0(2) . .
C8 N1 C16 C17 73.7(3) . .
C15 C16 C17 C18 -177.7(3) . .
N1 C16 C17 C18 0.6(4) . .
C15 C16 C17 C17 1.1(4) . 3_676
N1 C16 C17 C17 179.5(3) . 3_676
C17 C17 C18 C19 2.3(5) 3_676 .
C16 C17 C18 C19 -178.8(2) . .
C17 C18 C19 C15 -1.4(4) . 3_676
C36 N2 C20 C21 -68.0(3) . .
C27 N2 C20 C21 156.6(2) . .
N2 C20 C21 C22 -2.8(4) . .
N2 C20 C21 C26 179.7(2) . .
C26 C21 C22 C23 -0.2(4) . .
C20 C21 C22 C23 -177.8(3) . .
C21 C22 C23 C24 1.4(4) . .
C22 C23 C24 C25 -1.4(4) . .
C23 C24 C25 C26 0.1(5) . .
C24 C25 C26 C21 1.1(5) . .
C22 C21 C26 C25 -1.0(4) . .
C20 C21 C26 C25 176.7(3) . .
C36 N2 C27 C28 153.9(2) . .
C20 N2 C27 C28 -69.9(3) . .
N2 C27 C28 C33 -25.7(4) . .
N2 C27 C28 C29 156.8(2) . .
C33 C28 C29 C30 -1.6(4) . .
C27 C28 C29 C30 176.1(2) . .
C28 C29 C30 C31 0.3(4) . .
C29 C30 C31 C32 1.0(4) . .
C30 C31 C32 C33 -1.1(4) . .
C31 C32 C33 C28 -0.2(4) . .
C29 C28 C33 C32 1.5(4) . .
C27 C28 C33 C32 -176.1(2) . .
C38 C34 C35 C36 -0.1(4) 3_566 .
C34 C35 C36 N2 179.9(2) . .
C34 C35 C36 C37 1.8(4) . .
C20 N2 C36 C35 -28.4(4) . .
C27 N2 C36 C35 106.0(3) . .
C20 N2 C36 C37 149.8(2) . .
C27 N2 C36 C37 -75.8(3) . .
C35 C36 C37 C38 178.0(2) . .
N2 C36 C37 C38 -0.3(4) . .
C35 C36 C37 C37 -1.4(4) . 3_566
N2 C36 C37 C37 -179.6(3) . 3_566
C37 C37 C38 C34 -2.3(5) 3_566 3_566
C36 C37 C38 C34 178.4(3) . 3_566
